data_1530197
loop_
_publ_author_name
'Kovba, L.M.'
'Wang Shihua'
'Sirotkina, E.I.'

_publ_section_title
;
 About the interaction of uranium oxide with oxides of vanadium and
 niobium
;
_journal_name_full 'Doklady Akademii Nauk SSSR'
_journal_page_first 113
_journal_page_last 115
_journal_volume 148
_journal_year 1963
_chemical_formula_sum 'U V2'
_chemical_name_systematic 'U V2 O6'
_space_group_IT_number 149
_symmetry_space_group_name_Hall 'P 3 2'
_symmetry_space_group_name_H-M 'P 3 1 2'
_cell_angle_alpha 90
_cell_angle_beta 90
_cell_angle_gamma 120
_cell_formula_units_Z 1
_cell_length_a 4.986
_cell_length_b 4.986
_cell_length_c 4.755
_cell_volume 102.373
_citation_journal_id_ASTM DANKAS
_cod_data_source_file Kovba_DANKAS_1963_1990.cif
_cod_data_source_block U1V2
_cod_original_cell_volume 102.3731
_cod_original_formula_sum 'U1 V2'
_cod_database_code 1530197

loop_
_symmetry_equiv_pos_as_xyz
x,y,z
-y,x-y,z
-x+y,-x,z
-y,-x,-z
x,x-y,-z
-x+y,y,-z

loop_
_atom_site_label
_atom_site_type_symbol
_atom_site_fract_x
_atom_site_fract_y
_atom_site_fract_z
_atom_site_occupancy
_atom_site_U_iso_or_equiv
U1 U+4 0 0 0 1 0.0
V1 V+4 0.3333 0.6667 0.5 1 0.0
V2 V+4 0.6667 0.3333 0.5 1 0.0
